data_4341977
loop_
_publ_author_name
'Zhang, Shaowei'
'Ma, Jiangong'
'Zhang, Xiaoping'
'Duan, Eryue'
'Cheng, Peng'

_publ_section_title
;
 Assembly of Metal-Organic Frameworks Based on
 3,3',5,5'-Azobenzene-tetracarboxylic Acid: Photoluminescences, Magnetic
 Properties, and Gas Separations.
;
_journal_issue 2
_journal_name_full 'Inorganic chemistry'
_journal_page_first 586
_journal_page_last 595
_journal_paper_doi 10.1021/ic502488c
_journal_volume 54
_journal_year 2015
_chemical_formula_sum 'C128 H168 Mn8 N24 O48'
_chemical_formula_weight 3250.38
_chemical_name_systematic
; 
 ? 
;
_space_group_IT_number 14
_symmetry_cell_setting monoclinic
_symmetry_space_group_name_Hall '-P 2ybc'
_symmetry_space_group_name_H-M 'P 1 21/c 1'
_atom_sites_solution_hydrogens geom
_atom_sites_solution_primary direct
_atom_sites_solution_secondary difmap
_audit_creation_method SHELXL-97
_cell_angle_alpha 90.00
_cell_angle_beta 100.600(3)
_cell_angle_gamma 90.00
_cell_formula_units_Z 1
_cell_length_a 14.3400(4)
_cell_length_b 14.0474(4)
_cell_length_c 22.1387(7)
_cell_measurement_reflns_used 10875
_cell_measurement_temperature 126.75(10)
_cell_measurement_theta_max 28.8500
_cell_measurement_theta_min 3.4440
_cell_volume 4383.5(2)
_computing_structure_refinement 'SHELXL-97 (Sheldrick, 1997)'
_computing_structure_solution 'SHELXS-97 (Sheldrick, 1990)'
_diffrn_ambient_temperature 126.75(10)
_diffrn_detector_area_resol_mean 16.2116
_diffrn_measured_fraction_theta_full 0.991
_diffrn_measured_fraction_theta_max 0.991
_diffrn_measurement_device_type 'SuperNova, Single source at offset, Eos'
_diffrn_measurement_method '\w scans'
_diffrn_radiation_monochromator mirror
_diffrn_radiation_source 'SuperNova (Mo) X-ray Source'
_diffrn_radiation_type MoK\a
_diffrn_radiation_wavelength 0.71073
_diffrn_reflns_av_R_equivalents 0.0301
_diffrn_reflns_av_sigmaI/netI 0.0376
_diffrn_reflns_limit_h_max 17
_diffrn_reflns_limit_h_min -16
_diffrn_reflns_limit_k_max 16
_diffrn_reflns_limit_k_min -16
_diffrn_reflns_limit_l_max 26
_diffrn_reflns_limit_l_min -26
_diffrn_reflns_number 21657
_diffrn_reflns_theta_full 25.01
_diffrn_reflns_theta_max 25.01
_diffrn_reflns_theta_min 2.95
_exptl_absorpt_coefficient_mu 0.633
_exptl_absorpt_correction_T_max 0.9279
_exptl_absorpt_correction_T_min 0.8945
_exptl_absorpt_correction_type multi-scan
_exptl_absorpt_process_details SADABS
_exptl_crystal_colour Yellow
_exptl_crystal_density_diffrn 1.231
_exptl_crystal_density_method 'not measured'
_exptl_crystal_description Block
_exptl_crystal_F_000 1688
_exptl_crystal_size_max 0.18
_exptl_crystal_size_mid 0.16
_exptl_crystal_size_min 0.12
_refine_diff_density_max 1.544
_refine_diff_density_min -0.397
_refine_diff_density_rms 0.091
_refine_ls_extinction_method none
_refine_ls_goodness_of_fit_ref 1.045
_refine_ls_hydrogen_treatment mixed
_refine_ls_matrix_type full
_refine_ls_number_parameters 736
_refine_ls_number_reflns 7662
_refine_ls_number_restraints 163
_refine_ls_restrained_S_all 1.049
_refine_ls_R_factor_all 0.0636
_refine_ls_R_factor_gt 0.0563
_refine_ls_shift/su_max 0.001
_refine_ls_shift/su_mean 0.000
_refine_ls_structure_factor_coef Fsqd
_refine_ls_weighting_details 'calc w=1/[\s^2^(Fo^2^)+(0.0804P)^2^+8.9580P] where P=(Fo^2^+2Fc^2^)/3'
_refine_ls_weighting_scheme calc
_refine_ls_wR_factor_gt 0.1482
_refine_ls_wR_factor_ref 0.1550
_reflns_number_gt 6650
_reflns_number_total 7662
_reflns_threshold_expression >2sigma(I)
_cod_data_source_file ic502488c_si_002.cif
_cod_data_source_block 1
_cod_depositor_comments
;
The following automatic conversions were performed:

'_symmetry_cell_setting' value 'Monoclinic' changed to 'monoclinic'
according to
/home/saulius/struct/COD-crude-data--automatic-downloads/rss-feeds/ACS/lib/dictionaries/cif_core.dic
dictionary named 'cif_core.dic' version 2.4.2 from
2011-04-26.

'_exptl_absorpt_correction_type' value 'Multi-scan'
changed to 'multi-scan' according to
/home/saulius/struct/COD-crude-data--automatic-downloads/rss-feeds/ACS/lib/dictionaries/cif_core.dic
dictionary named 'cif_core.dic' version 2.4.2 from 2011-04-26.

Automatic conversion script
Id: cif_fix_values 2935 2014-11-11 08:27:57Z andrius 

 Adding full bibliography for 4341977--4341981.cif.
;
_cod_original_sg_symbol_H-M P21/c
_cod_database_code 4341977

loop_
_symmetry_equiv_pos_as_xyz
'x, y, z'
'-x, y+1/2, -z+1/2'
'-x, -y, -z'
'x, -y-1/2, z-1/2'

loop_
_atom_site_label
_atom_site_type_symbol
_atom_site_fract_x
_atom_site_fract_y
_atom_site_fract_z
_atom_site_U_iso_or_equiv
_atom_site_adp_type
_atom_site_occupancy
_atom_site_symmetry_multiplicity
_atom_site_calc_flag
_atom_site_refinement_flags
_atom_site_disorder_assembly
_atom_site_disorder_group
Mn1 Mn 0.25708(3) 0.74780(3) 0.238368(19) 0.01381(15) Uani 1 1 d . . .
Mn2 Mn 0.19008(3) 0.62397(4) 0.35960(2) 0.01863(15) Uani 1 1 d . . .
O1 O 0.26765(17) 0.65382(19) 0.44897(10) 0.0303(6) Uani 1 1 d . A .
O2 O 0.30974(15) 0.64865(16) 0.31225(9) 0.0195(5) Uani 1 1 d . A .
O3 O 0.37251(17) 0.61778(18) 0.23092(10) 0.0280(6) Uani 1 1 d . A .
O4 O 0.17740(18) 0.77682(19) 0.35064(12) 0.0349(6) Uani 1 1 d . A .
O5 O 0.16387(18) 0.85437(19) 0.26194(12) 0.0327(6) Uani 1 1 d . A .
O6 O 0.14626(16) 0.66357(17) 0.19200(10) 0.0246(5) Uani 1 1 d . A .
O7 O 0.09675(17) 0.6010(2) 0.27382(10) 0.0308(6) Uani 1 1 d . A .
O8 O 0.0645(6) 0.6127(5) 0.4010(4) 0.030(2) Uani 0.50 1 d PU A 1
O9 O 0.0712(5) 0.5763(5) 0.4008(3) 0.0230(14) Uani 0.50 1 d P A 2
O10 O 0.2128(10) 0.4767(11) 0.3722(6) 0.015(4) Uani 0.25 1 d PU A 1
O11 O 0.2252(5) 0.4723(5) 0.3602(3) 0.0188(18) Uani 0.50 1 d PU A 2
O12 O 0.69623(15) 0.31867(16) 0.33731(9) 0.0204(5) Uani 1 1 d . . .
O13 O 0.61572(16) 0.35106(17) 0.24485(9) 0.0231(5) Uani 1 1 d . . .
O14 O 0.2679(6) 0.2486(6) 0.6755(4) 0.052(3) Uani 0.50 1 d PU B 2
O15 O 0.2732(7) 0.2410(8) 0.7012(5) 0.017(2) Uani 0.25 1 d P B 1
O16 O 0.3990(10) 0.1932(10) 0.4461(6) 0.056(3) Uani 0.25 1 d PU C 2
O17 O 0.4505(12) 0.1143(12) 0.4446(7) 0.073(4) Uani 0.25 1 d PU C 1
N1 N -0.0291(2) 0.4741(2) 0.00952(13) 0.0301(7) Uani 1 1 d . . .
N2 N 0.5246(2) 0.4717(2) 0.48822(12) 0.0242(6) Uani 1 1 d . . .
N3 N 0.2647(4) 0.7692(3) 0.51671(18) 0.0583(11) Uani 1 1 d . A .
N4 N -0.076(2) 0.538(2) 0.3949(9) 0.079(8) Uani 0.50 1 d P A 2
N5 N -0.0790(15) 0.5269(14) 0.3747(8) 0.038(3) Uani 0.50 1 d P A 1
N6 N 0.1634(7) 0.3282(7) 0.3787(4) 0.049(3) Uani 0.50 1 d PDU A 2
N7 N 0.1831(10) 0.3195(10) 0.3649(6) 0.023(3) Uani 0.25 1 d PU A 1
N8 N 0.3373(4) 0.1201(4) 0.6464(3) 0.0586(15) Uani 0.75 1 d P . .
N9 N 0.3477(10) 0.0954(10) 0.3684(7) 0.031(3) Uani 0.25 1 d PU C 2
N10 N 0.3774(10) 0.1294(12) 0.3475(7) 0.045(4) Uani 0.25 1 d P C 1
C1 C 0.3681(2) 0.6031(2) 0.28541(14) 0.0185(6) Uani 1 1 d . . .
C2 C 0.1474(2) 0.8436(3) 0.31518(15) 0.0240(7) Uani 1 1 d . . .
C3 C 0.4359(2) 0.5359(2) 0.32360(14) 0.0178(6) Uani 1 1 d . A .
C4 C 0.4968(2) 0.4797(2) 0.29582(13) 0.0188(7) Uani 1 1 d . . .
H4 H 0.4914 0.4802 0.2533 0.023 Uiso 1 1 calc R A .
C5 C 0.5645(2) 0.4235(2) 0.33117(14) 0.0182(6) Uani 1 1 d . A .
C6 C 0.5727(2) 0.4230(2) 0.39492(14) 0.0219(7) Uani 1 1 d . . .
H6 H 0.6190 0.3860 0.4190 0.026 Uiso 1 1 calc R A .
C7 C 0.5113(2) 0.4781(2) 0.42254(14) 0.0207(7) Uani 1 1 d . A .
C8 C 0.4421(2) 0.5339(2) 0.38694(14) 0.0204(7) Uani 1 1 d . . .
H8 H 0.4004 0.5696 0.4053 0.024 Uiso 1 1 calc R A .
C9 C 0.6292(2) 0.3608(2) 0.30221(14) 0.0178(6) Uani 1 1 d . . .
C10 C 0.0956(2) 0.6087(2) 0.21733(14) 0.0212(7) Uani 1 1 d . . .
C11 C 0.0283(2) 0.5441(2) 0.17536(14) 0.0198(7) Uani 1 1 d . A .
C12 C -0.0308(2) 0.4816(2) 0.19918(14) 0.0197(7) Uani 1 1 d . . .
H12 H -0.0331 0.4829 0.2409 0.024 Uiso 1 1 calc R A .
C13 C -0.0863(2) 0.4172(2) 0.16076(15) 0.0213(7) Uani 1 1 d . . .
C14 C -0.0840(2) 0.4171(3) 0.09834(15) 0.0250(7) Uani 1 1 d . . .
H14 H -0.1211 0.3740 0.0725 0.030 Uiso 1 1 calc R A .
C15 C -0.0266(2) 0.4809(3) 0.07426(15) 0.0252(7) Uani 1 1 d . A .
C16 C 0.0299(2) 0.5448(2) 0.11278(14) 0.0229(7) Uani 1 1 d . . .
H16 H 0.0684 0.5876 0.0968 0.027 Uiso 1 1 calc R A .
C17 C 0.2989(3) 0.7264(3) 0.47608(19) 0.0463(11) Uani 1 1 d . . .
C18 C 0.3952(4) 0.7664(4) 0.4579(2) 0.0596(13) Uani 1 1 d . A .
H18A H 0.4488 0.7371 0.4835 0.089 Uiso 1 1 calc R . .
H18B H 0.3983 0.8341 0.4637 0.089 Uiso 1 1 calc R . .
H18C H 0.3960 0.7518 0.4156 0.089 Uiso 1 1 calc R . .
C19 C 0.3095(6) 0.8501(4) 0.5540(2) 0.082(2) Uani 1 1 d . . .
H19A H 0.3758 0.8524 0.5521 0.123 Uiso 1 1 calc R A .
H19B H 0.3022 0.8420 0.5959 0.123 Uiso 1 1 calc R . .
H19C H 0.2797 0.9084 0.5382 0.123 Uiso 1 1 calc R . .
C20 C 0.1786(3) 0.7335(4) 0.5301(2) 0.0501(12) Uani 1 1 d . . .
H20A H 0.1506 0.6903 0.4983 0.075 Uiso 1 1 calc R A .
H20B H 0.1358 0.7854 0.5324 0.075 Uiso 1 1 calc R . .
H20C H 0.1910 0.7006 0.5688 0.075 Uiso 1 1 calc R . .
C21 C -0.0225(11) 0.6140(9) 0.3771(7) 0.025(4) Uani 0.50 1 d PU A 1
C22 C -0.0529(8) 0.6928(9) 0.3649(6) 0.057(3) Uani 0.50 1 d PU A 1
H22A H -0.0130 0.7452 0.3732 0.068 Uiso 0.50 1 calc PR A 1
H22B H -0.1163 0.7014 0.3471 0.068 Uiso 0.50 1 calc PR A 1
C23 C -0.1803(10) 0.5333(10) 0.3492(6) 0.053(3) Uani 0.50 1 d PU A 1
H23A H -0.2000 0.5987 0.3486 0.079 Uiso 0.50 1 calc PR A 1
H23B H -0.2154 0.4970 0.3742 0.079 Uiso 0.50 1 calc PR A 1
H23C H -0.1921 0.5085 0.3081 0.079 Uiso 0.50 1 calc PR A 1
C24 C -0.0448(9) 0.4280(8) 0.3861(7) 0.064(3) Uani 0.50 1 d P A 1
H24A H 0.0140 0.4203 0.3717 0.096 Uiso 0.50 1 calc PR A 1
H24B H -0.0911 0.3847 0.3645 0.096 Uiso 0.50 1 calc PR A 1
H24C H -0.0350 0.4148 0.4293 0.096 Uiso 0.50 1 calc PR A 1
C25 C -0.0146(11) 0.5881(10) 0.3835(7) 0.031(3) Uani 0.50 1 d P A 2
C26 C -0.0617(7) 0.6815(8) 0.3328(5) 0.051(2) Uani 0.50 1 d PU A 2
H26A H -0.0114 0.7232 0.3265 0.077 Uiso 0.50 1 calc PR A 2
H26B H -0.1076 0.7167 0.3503 0.077 Uiso 0.50 1 calc PR A 2
H26C H -0.0918 0.6550 0.2941 0.077 Uiso 0.50 1 calc PR A 2
C27 C -0.1765(8) 0.5301(9) 0.3715(6) 0.046(3) Uani 0.50 1 d PU A 2
H27A H -0.2027 0.5922 0.3614 0.070 Uiso 0.50 1 calc PR A 2
H27B H -0.2069 0.5018 0.4023 0.070 Uiso 0.50 1 calc PR A 2
H27C H -0.1868 0.4909 0.3354 0.070 Uiso 0.50 1 calc PR A 2
C28 C -0.0352(13) 0.4595(17) 0.4339(11) 0.139(9) Uani 0.50 1 d P A 2
H28A H -0.0447 0.4011 0.4111 0.208 Uiso 0.50 1 calc PR A 2
H28B H -0.0657 0.4554 0.4689 0.208 Uiso 0.50 1 calc PR A 2
H28C H 0.0316 0.4700 0.4475 0.208 Uiso 0.50 1 calc PR A 2
C29 C 0.2112(7) 0.4063(7) 0.4009(5) 0.028(3) Uani 0.50 1 d PDU A 2
C30 C 0.2456(15) 0.411(2) 0.4677(8) 0.054(7) Uani 0.50 1 d PD A 2
H30A H 0.2891 0.3601 0.4803 0.082 Uiso 0.50 1 calc PR A 2
H30B H 0.1928 0.4064 0.4887 0.082 Uiso 0.50 1 calc PR A 2
H30C H 0.2773 0.4711 0.4778 0.082 Uiso 0.50 1 calc PR A 2
C31 C 0.1422(17) 0.2489(16) 0.4196(10) 0.050(5) Uani 0.25 1 d PU A 1
H31A H 0.0972 0.2843 0.4377 0.075 Uiso 0.25 1 calc PR A 1
H31B H 0.1947 0.2306 0.4509 0.075 Uiso 0.25 1 calc PR A 1
H31C H 0.1122 0.1929 0.4000 0.075 Uiso 0.25 1 calc PR A 1
C32 C 0.0990(18) 0.329(2) 0.3192(12) 0.056(7) Uani 0.25 1 d PU A 1
H32A H 0.0442 0.3207 0.3379 0.084 Uiso 0.25 1 calc PR A 1
H32B H 0.0990 0.2821 0.2879 0.084 Uiso 0.25 1 calc PR A 1
H32C H 0.0973 0.3916 0.3013 0.084 Uiso 0.25 1 calc PR A 1
C33 C 0.2198(13) 0.3998(14) 0.3862(9) 0.022(5) Uani 0.25 1 d PU A 1
C34 C 0.271(3) 0.404(4) 0.4624(14) 0.035(8) Uani 0.25 1 d P A 1
H34A H 0.2682 0.4678 0.4773 0.053 Uiso 0.25 1 calc PR A 1
H34B H 0.3362 0.3843 0.4672 0.053 Uiso 0.25 1 calc PR A 1
H34C H 0.2378 0.3621 0.4853 0.053 Uiso 0.25 1 calc PR A 1
C35 C 0.1719(9) 0.2329(8) 0.4048(6) 0.061(3) Uani 0.50 1 d PDU A 2
H35A H 0.2252 0.2306 0.4382 0.091 Uiso 0.50 1 calc PR A 2
H35B H 0.1810 0.1879 0.3738 0.091 Uiso 0.50 1 calc PR A 2
H35C H 0.1150 0.2173 0.4198 0.091 Uiso 0.50 1 calc PR A 2
C36 C 0.1350(10) 0.3197(8) 0.3067(5) 0.057(3) Uani 0.50 1 d PD A 2
H36A H 0.1477 0.3788 0.2881 0.085 Uiso 0.50 1 calc PR A 2
H36B H 0.0686 0.3052 0.2957 0.085 Uiso 0.50 1 calc PR A 2
H36C H 0.1712 0.2698 0.2924 0.085 Uiso 0.50 1 calc PR A 2
C37 C 0.3390(6) 0.2064(6) 0.6609(4) 0.080(3) Uani 0.75 1 d P B .
C38 C 0.4249(7) 0.2650(8) 0.6596(7) 0.040(3) Uani 0.50 1 d P B 1
H38A H 0.4327 0.2736 0.6178 0.059 Uiso 0.50 1 calc PR B 1
H38B H 0.4796 0.2332 0.6822 0.059 Uiso 0.50 1 calc PR B 1
H38C H 0.4179 0.3259 0.6779 0.059 Uiso 0.50 1 calc PR B 1
C39 C 0.418(2) 0.270(2) 0.6366(11) 0.041(8) Uani 0.25 1 d PU B 2
H39A H 0.4131 0.2602 0.5932 0.062 Uiso 0.25 1 calc PR B 2
H39B H 0.4797 0.2515 0.6576 0.062 Uiso 0.25 1 calc PR B 2
H39C H 0.4073 0.3359 0.6444 0.062 Uiso 0.25 1 calc PR B 2
C40 C 0.2479(10) 0.0683(10) 0.6578(9) 0.055(4) Uani 0.50 1 d P D 1
H40A H 0.2204 0.1029 0.6876 0.082 Uiso 0.50 1 calc PR D 1
H40B H 0.2644 0.0053 0.6729 0.082 Uiso 0.50 1 calc PR D 1
H40C H 0.2028 0.0644 0.6200 0.082 Uiso 0.50 1 calc PR D 1
C41 C 0.250(3) 0.062(3) 0.6364(13) 0.046(9) Uani 0.25 1 d PU D 2
H41A H 0.2020 0.0932 0.6543 0.069 Uiso 0.25 1 calc PR D 2
H41B H 0.2633 0.0006 0.6552 0.069 Uiso 0.25 1 calc PR D 2
H41C H 0.2274 0.0539 0.5931 0.069 Uiso 0.25 1 calc PR D 2
C42 C 0.4103(12) 0.0703(11) 0.6250(7) 0.034(3) Uani 0.50 1 d P D 1
H42A H 0.4037 0.0791 0.5814 0.050 Uiso 0.50 1 calc PR D 1
H42B H 0.4060 0.0038 0.6339 0.050 Uiso 0.50 1 calc PR D 1
H42C H 0.4708 0.0943 0.6451 0.050 Uiso 0.50 1 calc PR D 1
C43 C 0.422(2) 0.088(2) 0.6183(17) 0.026(7) Uani 0.25 1 d PU D 2
H43A H 0.4131 0.1067 0.5760 0.038 Uiso 0.25 1 calc PR D 2
H43B H 0.4277 0.0194 0.6209 0.038 Uiso 0.25 1 calc PR D 2
H43C H 0.4794 0.1160 0.6405 0.038 Uiso 0.25 1 calc PR D 2
C44 C 0.3768(17) 0.1808(18) 0.3916(11) 0.066(6) Uani 0.25 1 d PU C 2
C45 C 0.3930(14) 0.2545(14) 0.3399(9) 0.046(4) Uani 0.25 1 d PU C 2
H45A H 0.3331 0.2705 0.3149 0.069 Uiso 0.25 1 calc PR C 2
H45B H 0.4335 0.2264 0.3147 0.069 Uiso 0.25 1 calc PR C 2
H45C H 0.4223 0.3111 0.3589 0.069 Uiso 0.25 1 calc PR C 2
C46 C 0.335(2) 0.0263(16) 0.4190(12) 0.034(6) Uani 0.25 1 d P C 2
H46A H 0.3888 0.0294 0.4516 0.050 Uiso 0.25 1 calc PR C 2
H46B H 0.3283 -0.0372 0.4027 0.050 Uiso 0.25 1 calc PR C 2
H46C H 0.2785 0.0429 0.4345 0.050 Uiso 0.25 1 calc PR C 2
C47 C 0.3176(6) 0.0793(6) 0.2976(4) 0.046(2) Uani 0.50 1 d P . .
H47D H 0.2661 0.1212 0.2815 0.069 Uiso 0.25 1 calc PR C 2
H47E H 0.2977 0.0144 0.2899 0.069 Uiso 0.25 1 calc PR C 2
H47F H 0.3705 0.0923 0.2778 0.069 Uiso 0.25 1 calc PR C 2
H47A H 0.2716 0.1225 0.2756 0.069 Uiso 0.25 1 calc PR C 1
H47B H 0.2856 0.0280 0.3139 0.069 Uiso 0.25 1 calc PR C 1
H47C H 0.3561 0.0541 0.2701 0.069 Uiso 0.25 1 calc PR C 1
C48 C 0.4353(13) 0.2142(13) 0.3404(8) 0.040(4) Uani 0.25 1 d PU C 1
H48A H 0.4908 0.1952 0.3250 0.060 Uiso 0.25 1 calc PR C 1
H48B H 0.4541 0.2446 0.3796 0.060 Uiso 0.25 1 calc PR C 1
H48C H 0.3988 0.2578 0.3121 0.060 Uiso 0.25 1 calc PR C 1
C49 C 0.3808(17) 0.0854(17) 0.3968(11) 0.057(5) Uani 0.25 1 d PU C 1
C50 C 0.3300(18) -0.0050(17) 0.4012(12) 0.032(5) Uani 0.25 1 d P C 1
H50A H 0.3512 -0.0327 0.4410 0.048 Uiso 0.25 1 calc PR C 1
H50B H 0.3426 -0.0481 0.3700 0.048 Uiso 0.25 1 calc PR C 1
H50C H 0.2630 0.0071 0.3955 0.048 Uiso 0.25 1 calc PR C 1

loop_
_atom_site_aniso_label
_atom_site_aniso_U_11
_atom_site_aniso_U_22
_atom_site_aniso_U_33
_atom_site_aniso_U_23
_atom_site_aniso_U_13
_atom_site_aniso_U_12
Mn1 0.0140(2) 0.0144(3) 0.0136(2) 0.00179(16) 0.00376(18) -0.00102(18)
Mn2 0.0194(3) 0.0227(3) 0.0141(2) 0.00117(18) 0.00399(19) -0.0009(2)
O1 0.0328(13) 0.0358(15) 0.0193(11) -0.0042(11) -0.0031(10) 0.0064(12)
O2 0.0194(11) 0.0195(12) 0.0206(11) 0.0042(9) 0.0064(9) 0.0038(9)
O3 0.0336(13) 0.0343(15) 0.0174(11) 0.0077(10) 0.0081(10) 0.0131(11)
O4 0.0326(14) 0.0241(14) 0.0434(15) -0.0075(12) -0.0048(12) 0.0125(12)
O5 0.0305(13) 0.0317(15) 0.0399(14) -0.0077(11) 0.0171(11) 0.0026(11)
O6 0.0257(12) 0.0258(13) 0.0217(11) -0.0013(10) 0.0029(9) -0.0117(10)
O7 0.0305(13) 0.0441(16) 0.0171(11) -0.0038(10) 0.0026(10) -0.0144(12)
O8 0.028(3) 0.035(3) 0.029(2) 0.000(2) 0.0077(17) -0.002(2)
O9 0.024(3) 0.021(4) 0.025(3) 0.006(3) 0.007(2) 0.000(3)
O10 0.020(4) 0.012(4) 0.016(4) 0.003(2) 0.008(2) 0.0004(19)
O11 0.024(2) 0.013(2) 0.022(2) 0.0023(17) 0.0103(17) 0.0012(16)
O12 0.0202(11) 0.0243(12) 0.0164(10) -0.0016(9) 0.0026(9) 0.0088(10)
O13 0.0251(12) 0.0302(13) 0.0145(10) -0.0028(9) 0.0048(9) 0.0098(10)
O14 0.046(3) 0.051(3) 0.058(3) -0.002(2) 0.010(2) 0.0022(18)
O15 0.015(5) 0.022(5) 0.015(5) 0.004(4) 0.004(4) 0.009(4)
O16 0.057(4) 0.056(4) 0.054(4) -0.001(2) 0.008(2) -0.006(2)
O17 0.072(5) 0.076(5) 0.071(5) -0.001(2) 0.012(2) -0.004(2)
N1 0.0331(16) 0.0387(19) 0.0202(14) -0.0073(12) 0.0091(12) -0.0168(14)
N2 0.0266(15) 0.0300(16) 0.0163(13) 0.0000(11) 0.0051(11) 0.0122(12)
N3 0.082(3) 0.047(2) 0.042(2) -0.0010(18) 0.002(2) 0.010(2)
N4 0.037(6) 0.129(19) 0.069(13) 0.038(11) 0.005(9) -0.029(9)
N5 0.023(5) 0.038(5) 0.056(10) 0.004(6) 0.014(7) -0.006(4)
N6 0.052(3) 0.045(3) 0.051(3) 0.0021(19) 0.0073(19) -0.0022(19)
N7 0.024(4) 0.022(4) 0.025(4) -0.001(2) 0.007(2) 0.000(2)
N8 0.048(3) 0.047(4) 0.077(4) -0.007(3) 0.001(3) -0.003(3)
N9 0.029(3) 0.031(3) 0.031(3) 0.002(2) 0.003(2) -0.002(2)
N10 0.036(8) 0.060(10) 0.044(8) -0.005(7) 0.024(7) -0.020(7)
C1 0.0199(15) 0.0182(16) 0.0177(15) 0.0000(12) 0.0045(12) 0.0022(13)
C2 0.0169(15) 0.0250(19) 0.0305(18) -0.0082(15) 0.0055(14) -0.0028(14)
C3 0.0191(15) 0.0184(16) 0.0170(14) 0.0013(12) 0.0059(12) 0.0032(13)
C4 0.0229(16) 0.0209(17) 0.0136(14) 0.0007(12) 0.0064(12) 0.0019(13)
C5 0.0168(15) 0.0205(17) 0.0180(15) -0.0036(12) 0.0051(12) 0.0031(13)
C6 0.0238(16) 0.0243(18) 0.0174(15) 0.0008(13) 0.0035(13) 0.0098(14)
C7 0.0254(16) 0.0223(17) 0.0146(14) -0.0003(12) 0.0037(12) 0.0064(14)
C8 0.0217(16) 0.0223(17) 0.0184(15) -0.0009(13) 0.0067(12) 0.0074(14)
C9 0.0175(15) 0.0190(16) 0.0181(15) -0.0002(12) 0.0063(12) 0.0017(13)
C10 0.0219(16) 0.0225(17) 0.0196(16) -0.0023(13) 0.0051(13) -0.0044(14)
C11 0.0196(15) 0.0217(17) 0.0183(15) -0.0010(13) 0.0035(12) -0.0023(13)
C12 0.0195(15) 0.0207(17) 0.0193(15) 0.0012(12) 0.0046(12) -0.0007(13)
C13 0.0202(15) 0.0196(17) 0.0249(16) 0.0008(13) 0.0060(13) -0.0011(14)
C14 0.0244(17) 0.0268(19) 0.0245(16) -0.0060(14) 0.0063(13) -0.0101(15)
C15 0.0257(17) 0.031(2) 0.0195(15) -0.0054(14) 0.0070(13) -0.0065(15)
C16 0.0236(16) 0.0255(18) 0.0204(16) -0.0003(13) 0.0065(13) -0.0087(14)
C17 0.063(3) 0.032(2) 0.034(2) 0.0018(19) -0.015(2) 0.017(2)
C18 0.081(4) 0.048(3) 0.056(3) -0.003(2) 0.028(3) -0.009(3)
C19 0.161(7) 0.048(3) 0.039(3) -0.017(2) 0.021(3) -0.016(4)
C20 0.052(3) 0.061(3) 0.035(2) 0.004(2) 0.003(2) 0.016(2)
C21 0.024(4) 0.026(4) 0.026(4) 0.001(2) 0.006(2) -0.001(2)
C22 0.044(4) 0.056(4) 0.067(4) 0.000(3) 0.006(3) -0.007(3)
C23 0.051(4) 0.054(4) 0.054(4) 0.000(2) 0.010(2) -0.003(2)
C24 0.052(6) 0.038(6) 0.103(10) 0.014(6) 0.016(7) -0.002(5)
C25 0.037(7) 0.024(7) 0.033(6) 0.007(5) 0.014(4) 0.003(6)
C26 0.043(4) 0.056(4) 0.058(4) 0.003(3) 0.019(3) -0.001(3)
C27 0.038(4) 0.053(4) 0.048(4) 0.003(3) 0.007(3) -0.015(3)
C28 0.069(10) 0.18(2) 0.172(19) 0.105(18) 0.024(13) -0.016(13)
C29 0.030(3) 0.026(3) 0.029(3) 0.0014(19) 0.005(2) -0.0011(18)
C30 0.043(12) 0.043(9) 0.073(12) 0.025(9) -0.001(7) -0.017(9)
C31 0.051(6) 0.048(6) 0.051(6) 0.002(2) 0.010(2) -0.001(2)
C32 0.056(8) 0.056(8) 0.056(8) 0.000(2) 0.010(2) 0.000(2)
C33 0.022(5) 0.022(5) 0.022(5) 0.001(2) 0.006(2) 0.001(2)
C34 0.031(17) 0.057(17) 0.020(9) 0.013(9) 0.007(9) -0.014(16)
C35 0.066(4) 0.050(4) 0.069(4) 0.009(3) 0.022(4) -0.005(3)
C36 0.058(7) 0.047(7) 0.060(7) -0.012(5) -0.001(6) -0.009(6)
C37 0.059(5) 0.058(5) 0.108(7) 0.015(5) -0.025(4) -0.020(4)
C38 0.025(5) 0.027(5) 0.062(8) 0.007(5) -0.006(5) -0.013(3)
C39 0.041(8) 0.041(8) 0.042(8) 0.000(2) 0.007(3) -0.001(2)
C40 0.043(6) 0.032(6) 0.086(13) 0.005(7) 0.003(8) -0.025(5)
C41 0.046(9) 0.046(9) 0.047(9) 0.000(2) 0.009(3) 0.000(2)
C42 0.043(7) 0.035(8) 0.024(6) -0.007(5) 0.011(5) -0.009(6)
C43 0.026(7) 0.025(7) 0.026(7) 0.000(2) 0.005(2) -0.001(2)
C44 0.066(6) 0.067(6) 0.067(6) 0.000(2) 0.012(2) -0.001(2)
C45 0.046(5) 0.045(5) 0.047(5) 0.001(2) 0.008(2) -0.003(2)
C46 0.040(11) 0.010(12) 0.044(15) 0.001(8) -0.008(10) -0.016(9)
C47 0.045(5) 0.032(5) 0.059(5) -0.033(4) 0.001(4) 0.008(4)
C48 0.039(4) 0.040(4) 0.041(4) 0.000(2) 0.008(2) -0.003(2)
C49 0.057(6) 0.058(6) 0.056(6) 0.000(2) 0.011(2) 0.000(2)
C50 0.020(8) 0.027(14) 0.043(14) 0.006(9) -0.010(9) -0.020(10)

loop_
_atom_type_symbol
_atom_type_description
_atom_type_scat_dispersion_real
_atom_type_scat_dispersion_imag
_atom_type_scat_source
C C 0.0033 0.0016 'International Tables Vol C Tables 4.2.6.8 and 6.1.1.4'
H H 0.0000 0.0000 'International Tables Vol C Tables 4.2.6.8 and 6.1.1.4'
Mn Mn 0.3368 0.7283 'International Tables Vol C Tables 4.2.6.8 and 6.1.1.4'
N N 0.0061 0.0033 'International Tables Vol C Tables 4.2.6.8 and 6.1.1.4'
O O 0.0106 0.0060 'International Tables Vol C Tables 4.2.6.8 and 6.1.1.4'

loop_
_geom_angle_atom_site_label_1
_geom_angle_atom_site_label_2
_geom_angle_atom_site_label_3
_geom_angle
_geom_angle_site_symmetry_1
_geom_angle_site_symmetry_3
O6 Mn1 O5 93.63(10) . .
O6 Mn1 O12 101.30(8) . 2_655
O5 Mn1 O12 99.43(10) . 2_655
O6 Mn1 O2 97.71(9) . .
O5 Mn1 O2 114.31(9) . .
O12 Mn1 O2 139.87(8) 2_655 .
O6 Mn1 O13 160.27(8) . 2_655
O5 Mn1 O13 91.82(9) . 2_655
O12 Mn1 O13 59.06(8) 2_655 2_655
O2 Mn1 O13 97.28(8) . 2_655
O6 Mn1 O3 90.39(9) . .
O5 Mn1 O3 169.78(9) . .
O12 Mn1 O3 88.97(8) 2_655 .
O2 Mn1 O3 55.75(8) . .
O13 Mn1 O3 87.49(9) 2_655 .
O6 Mn1 C9 130.93(9) . 2_655
O5 Mn1 C9 96.86(10) . 2_655
O12 Mn1 C9 29.68(9) 2_655 2_655
O2 Mn1 C9 120.42(9) . 2_655
O13 Mn1 C9 29.39(9) 2_655 2_655
O3 Mn1 C9 87.54(9) . 2_655
O10 Mn2 O1 91.6(4) . .
O10 Mn2 O7 91.5(4) . .
O1 Mn2 O7 172.72(10) . .
O10 Mn2 O4 175.7(4) . .
O1 Mn2 O4 84.85(10) . .
O7 Mn2 O4 92.29(10) . .
O10 Mn2 O8 89.6(4) . .
O1 Mn2 O8 87.4(2) . .
O7 Mn2 O8 86.1(2) . .
O4 Mn2 O8 92.8(2) . .
O10 Mn2 O9 75.9(4) . .
O1 Mn2 O9 89.2(2) . .
O7 Mn2 O9 85.1(2) . .
O4 Mn2 O9 106.5(2) . .
O8 Mn2 O9 13.7(2) . .
O10 Mn2 O11 9.1(4) . .
O1 Mn2 O11 96.08(19) . .
O7 Mn2 O11 88.0(2) . .
O4 Mn2 O11 169.5(2) . .
O8 Mn2 O11 97.7(3) . .
O9 Mn2 O11 84.0(3) . .
O10 Mn2 O2 95.9(4) . .
O1 Mn2 O2 95.28(9) . .
O7 Mn2 O2 90.93(9) . .
O4 Mn2 O2 81.91(10) . .
O8 Mn2 O2 173.8(2) . .
O9 Mn2 O2 170.8(2) . .
O11 Mn2 O2 87.6(2) . .
C17 O1 Mn2 134.6(3) . .
C1 O2 Mn1 97.88(18) . .
C1 O2 Mn2 140.9(2) . .
Mn1 O2 Mn2 105.44(9) . .
C1 O3 Mn1 84.49(19) . .
C2 O4 Mn2 144.9(2) . .
C2 O5 Mn1 112.4(2) . .
C10 O6 Mn1 125.1(2) . .
C10 O7 Mn2 139.9(2) . .
C21 O8 Mn2 130.9(9) . .
C25 O9 Mn2 130.0(8) . .
C33 O10 Mn2 170.3(16) . .
C29 O11 Mn2 128.2(7) . .
C9 O12 Mn1 92.76(17) . 2_645
C9 O13 Mn1 86.31(18) . 2_645
N1 N1 C15 114.1(3) 3_565 .
N2 N2 C7 114.0(3) 3_666 .
C17 N3 C20 117.0(5) . .
C17 N3 C19 125.4(5) . .
C20 N3 C19 117.5(5) . .
C25 N4 C27 134(2) . .
C25 N4 C28 110(2) . .
C27 N4 C28 114(2) . .
C23 N5 C21 117.8(15) . .
C23 N5 C24 113.5(16) . .
C21 N5 C24 128.0(16) . .
C29 N6 C35 127.5(9) . .
C29 N6 C36 117.0(9) . .
C35 N6 C36 108.7(9) . .
C33 N7 C32 113.9(18) . .
C33 N7 C31 114.2(15) . .
C32 N7 C31 101.4(16) . .
C37 N8 C42 125.8(9) . .
C37 N8 C41 123.3(15) . .
C42 N8 C41 109.6(15) . .
C37 N8 C40 113.2(9) . .
C42 N8 C40 120.9(10) . .
C41 N8 C40 18.5(14) . .
C37 N8 C43 114.4(14) . .
C42 N8 C43 12.5(15) . .
C41 N8 C43 119.2(18) . .
C40 N8 C43 132.4(14) . .
C44 N9 C46 111.3(17) . .
C44 N9 C47 121.5(16) . .
C46 N9 C47 126.6(13) . .
C49 N10 C47 110.3(17) . .
C49 N10 C48 124.1(17) . .
C47 N10 C48 125.2(13) . .
O3 C1 O2 121.5(3) . .
O3 C1 C3 120.7(3) . .
O2 C1 C3 117.6(3) . .
O4 C2 O5 125.4(3) . .
O4 C2 C13 116.5(3) . 2
O5 C2 C13 118.1(3) . 2
C8 C3 C4 120.2(3) . .
C8 C3 C1 119.8(3) . .
C4 C3 C1 120.0(3) . .
C5 C4 C3 120.3(3) . .
C5 C4 H4 119.8 . .
C3 C4 H4 119.8 . .
C4 C5 C6 119.8(3) . .
C4 C5 C9 121.2(3) . .
C6 C5 C9 119.0(3) . .
C5 C6 C7 119.9(3) . .
C5 C6 H6 120.1 . .
C7 C6 H6 120.1 . .
C8 C7 C6 120.4(3) . .
C8 C7 N2 124.0(3) . .
C6 C7 N2 115.6(3) . .
C3 C8 C7 119.4(3) . .
C3 C8 H8 120.3 . .
C7 C8 H8 120.3 . .
O13 C9 O12 121.8(3) . .
O13 C9 C5 120.1(3) . .
O12 C9 C5 118.0(3) . .
O13 C9 Mn1 64.30(16) . 2_645
O12 C9 Mn1 57.56(15) . 2_645
C5 C9 Mn1 175.3(2) . 2_645
O7 C10 O6 126.5(3) . .
O7 C10 C11 116.8(3) . .
O6 C10 C11 116.7(3) . .
C12 C11 C16 120.4(3) . .
C12 C11 C10 120.7(3) . .
C16 C11 C10 118.8(3) . .
C13 C12 C11 120.0(3) . .
C13 C12 H12 120.0 . .
C11 C12 H12 120.0 . .
C12 C13 C14 119.6(3) . .
C12 C13 C2 122.2(3) . 2_545
C14 C13 C2 118.1(3) . 2_545
C15 C14 C13 120.4(3) . .
C15 C14 H14 119.8 . .
C13 C14 H14 119.8 . .
C14 C15 C16 120.0(3) . .
C14 C15 N1 115.7(3) . .
C16 C15 N1 124.2(3) . .
C11 C16 C15 119.5(3) . .
C11 C16 H16 120.3 . .
C15 C16 H16 120.3 . .
O1 C17 N3 126.4(5) . .
O1 C17 C18 114.9(4) . .
N3 C17 C18 118.7(4) . .
C17 C18 H18A 109.5 . .
C17 C18 H18B 109.5 . .
H18A C18 H18B 109.5 . .
C17 C18 H18C 109.5 . .
H18A C18 H18C 109.5 . .
H18B C18 H18C 109.5 . .
N3 C19 H19A 109.5 . .
N3 C19 H19B 109.5 . .
H19A C19 H19B 109.5 . .
N3 C19 H19C 109.5 . .
H19A C19 H19C 109.5 . .
H19B C19 H19C 109.5 . .
N3 C20 H20A 109.5 . .
N3 C20 H20B 109.5 . .
H20A C20 H20B 109.5 . .
N3 C20 H20C 109.5 . .
H20A C20 H20C 109.5 . .
H20B C20 H20C 109.5 . .
C22 C21 O8 113.4(13) . .
C22 C21 N5 126.0(15) . .
O8 C21 N5 120.0(13) . .
C21 C22 H22A 120.0 . .
C21 C22 H22B 120.0 . .
H22A C22 H22B 120.0 . .
N4 C25 O9 126.1(19) . .
N4 C25 C26 111.2(18) . .
O9 C25 C26 122.6(12) . .
C25 C26 H26A 109.5 . .
C25 C26 H26B 109.5 . .
H26A C26 H26B 109.5 . .
C25 C26 H26C 109.5 . .
H26A C26 H26C 109.5 . .
H26B C26 H26C 109.5 . .
N4 C27 H27A 109.5 . .
N4 C27 H27B 109.5 . .
H27A C27 H27B 109.5 . .
N4 C27 H27C 109.5 . .
H27A C27 H27C 109.5 . .
H27B C27 H27C 109.5 . .
N4 C28 H28A 109.5 . .
N4 C28 H28B 109.5 . .
H28A C28 H28B 109.5 . .
N4 C28 H28C 109.5 . .
H28A C28 H28C 109.5 . .
H28B C28 H28C 109.5 . .
O11 C29 N6 116.9(9) . .
O11 C29 C30 125.5(13) . .
N6 C29 C30 117.6(13) . .
C29 C30 H30A 109.5 . .
C29 C30 H30B 109.5 . .
H30A C30 H30B 109.5 . .
C29 C30 H30C 109.5 . .
H30A C30 H30C 109.5 . .
H30B C30 H30C 109.5 . .
O10 C33 N7 136.7(19) . .
O10 C33 C34 104(3) . .
N7 C33 C34 117(2) . .
N6 C35 H35A 109.5 . .
N6 C35 H35B 109.5 . .
H35A C35 H35B 109.5 . .
N6 C35 H35C 109.5 . .
H35A C35 H35C 109.5 . .
H35B C35 H35C 109.5 . .
N6 C36 H36A 109.5 . .
N6 C36 H36B 109.5 . .
H36A C36 H36B 109.5 . .
N6 C36 H36C 109.5 . .
H36A C36 H36C 109.5 . .
H36B C36 H36C 109.5 . .
N8 C37 O14 122.5(8) . .
N8 C37 C38 120.5(9) . .
O14 C37 C38 117.0(9) . .
N8 C37 O15 118.9(8) . .
O14 C37 O15 22.0(5) . .
C38 C37 O15 116.7(9) . .
N8 C37 C39 115.6(14) . .
O14 C37 C39 118.2(14) . .
C38 C37 C39 18.3(10) . .
O15 C37 C39 125.4(13) . .
C37 C38 H38A 109.5 . .
C37 C38 H38B 109.5 . .
C37 C38 H38C 109.5 . .
C37 C39 H39A 109.5 . .
C37 C39 H39B 109.5 . .
H39A C39 H39B 109.5 . .
C37 C39 H39C 109.5 . .
H39A C39 H39C 109.5 . .
H39B C39 H39C 109.5 . .
N8 C40 H40A 109.5 . .
N8 C40 H40B 109.5 . .
N8 C40 H40C 109.5 . .
N8 C41 H41A 109.5 . .
N8 C41 H41B 109.5 . .
H41A C41 H41B 109.5 . .
N8 C41 H41C 109.5 . .
H41A C41 H41C 109.5 . .
H41B C41 H41C 109.5 . .
N8 C42 H42A 109.5 . .
N8 C42 H42B 109.5 . .
N8 C42 H42C 109.5 . .
N8 C43 H43A 109.5 . .
N8 C43 H43B 109.5 . .
H43A C43 H43B 109.5 . .
N8 C43 H43C 109.5 . .
H43A C43 H43C 109.5 . .
H43B C43 H43C 109.5 . .
O16 C44 N9 121(2) . .
O16 C44 C45 125(2) . .
N9 C44 C45 112.6(19) . .
C44 C45 H45A 109.5 . .
C44 C45 H45B 109.5 . .
H45A C45 H45B 109.5 . .
C44 C45 H45C 109.5 . .
H45A C45 H45C 109.5 . .
H45B C45 H45C 109.5 . .
N9 C46 H46A 109.5 . .
N9 C46 H46B 109.5 . .
H46A C46 H46B 109.5 . .
N9 C46 H46C 109.5 . .
H46A C46 H46C 109.5 . .
H46B C46 H46C 109.5 . .
N10 C47 N9 31.9(7) . .
N10 C47 H47D 106.9 . .
N9 C47 H47D 109.5 . .
N10 C47 H47E 135.3 . .
N9 C47 H47E 109.5 . .
H47D C47 H47E 109.5 . .
N10 C47 H47F 81.3 . .
N9 C47 H47F 109.5 . .
H47D C47 H47F 109.5 . .
H47E C47 H47F 109.5 . .
N10 C47 H47A 109.5 . .
N9 C47 H47A 116.9 . .
H47D C47 H47A 9.9 . .
H47E C47 H47A 110.9 . .
H47F C47 H47A 100.1 . .
N10 C47 H47B 109.5 . .
N9 C47 H47B 78.0 . .
H47D C47 H47B 102.2 . .
H47E C47 H47B 37.7 . .
H47F C47 H47B 142.0 . .
H47A C47 H47B 109.5 . .
N10 C47 H47C 109.5 . .
N9 C47 H47C 127.1 . .
H47D C47 H47C 118.9 . .
H47E C47 H47C 74.0 . .
H47F C47 H47C 35.7 . .
H47A C47 H47C 109.5 . .
H47B C47 H47C 109.5 . .
N10 C49 O17 116(2) . .
N10 C49 C50 123(2) . .
O17 C49 C50 120(2) . .

loop_
_geom_bond_atom_site_label_1
_geom_bond_atom_site_label_2
_geom_bond_distance
_geom_bond_site_symmetry_2
Mn1 O6 2.093(2) .
Mn1 O5 2.135(2) .
Mn1 O12 2.159(2) 2_655
Mn1 O2 2.175(2) .
Mn1 O13 2.307(2) 2_655
Mn1 O3 2.491(2) .
Mn1 C9 2.555(3) 2_655
Mn2 O10 2.105(16) .
Mn2 O1 2.126(2) .
Mn2 O7 2.137(2) .
Mn2 O4 2.161(3) .
Mn2 O8 2.170(9) .
Mn2 O9 2.181(7) .
Mn2 O11 2.188(8) .
Mn2 O2 2.197(2) .
O1 C17 1.226(5) .
O2 C1 1.283(4) .
O3 C1 1.237(4) .
O4 C2 1.248(4) .
O5 C2 1.253(4) .
O6 C10 1.259(4) .
O7 C10 1.252(4) .
O8 C21 1.263(19) .
O9 C25 1.231(17) .
O10 C33 1.12(3) .
O11 C29 1.334(12) .
O12 C9 1.266(4) .
O12 Mn1 2.159(2) 2_645
O13 C9 1.256(4) .
O13 Mn1 2.307(2) 2_645
O14 C37 1.271(12) .
O15 C37 1.494(15) .
O16 C44 1.20(3) .
O17 C49 1.38(3) .
N1 N1 1.238(6) 3_565
N1 C15 1.430(4) .
N2 N2 1.239(5) 3_666
N2 C7 1.434(4) .
N3 C17 1.255(6) .
N3 C20 1.413(7) .
N3 C19 1.481(7) .
N4 C25 1.18(3) .
N4 C27 1.45(3) .
N4 C28 1.46(3) .
N5 C23 1.46(3) .
N5 C21 1.46(2) .
N5 C24 1.48(2) .
N6 C29 1.337(12) .
N6 C35 1.455(12) .
N6 C36 1.576(12) .
N7 C33 1.30(2) .
N7 C32 1.43(3) .
N7 C31 1.75(3) .
N8 C37 1.253(10) .
N8 C42 1.411(17) .
N8 C41 1.48(4) .
N8 C40 1.535(14) .
N8 C43 1.54(3) .
N9 C44 1.34(3) .
N9 C46 1.52(3) .
N9 C47 1.566(17) .
N10 C49 1.25(3) .
N10 C47 1.450(16) .
N10 C48 1.48(2) .
C1 C3 1.499(4) .
C2 C13 1.513(5) 2
C3 C8 1.389(4) .
C3 C4 1.401(4) .
C4 C5 1.378(4) .
C4 H4 0.9300 .
C5 C6 1.395(4) .
C5 C9 1.505(4) .
C6 C7 1.396(4) .
C6 H6 0.9300 .
C7 C8 1.390(4) .
C8 H8 0.9300 .
C9 Mn1 2.555(3) 2_645
C10 C11 1.513(4) .
C11 C12 1.389(5) .
C11 C16 1.390(4) .
C12 C13 1.388(5) .
C12 H12 0.9300 .
C13 C14 1.389(5) .
C13 C2 1.513(5) 2_545
C14 C15 1.388(5) .
C14 H14 0.9300 .
C15 C16 1.391(5) .
C16 H16 0.9300 .
C17 C18 1.609(7) .
C18 H18A 0.9600 .
C18 H18B 0.9600 .
C18 H18C 0.9600 .
C19 H19A 0.9600 .
C19 H19B 0.9600 .
C19 H19C 0.9600 .
C20 H20A 0.9600 .
C20 H20B 0.9600 .
C20 H20C 0.9600 .
C21 C22 1.202(16) .
C22 H22A 0.9300 .
C22 H22B 0.9300 .
C23 H23A 0.9600 .
C23 H23B 0.9600 .
C23 H23C 0.9600 .
C24 H24A 0.9600 .
C24 H24B 0.9600 .
C24 H24C 0.9600 .
C25 C26 1.777(18) .
C26 H26A 0.9600 .
C26 H26B 0.9600 .
C26 H26C 0.9600 .
C27 H27A 0.9600 .
C27 H27B 0.9600 .
C27 H27C 0.9600 .
C28 H28A 0.9600 .
C28 H28B 0.9600 .
C28 H28C 0.9600 .
C29 C30 1.474(16) .
C30 H30A 0.9600 .
C30 H30B 0.9600 .
C30 H30C 0.9600 .
C31 H31A 0.9600 .
C31 H31B 0.9600 .
C31 H31C 0.9600 .
C32 H32A 0.9600 .
C32 H32B 0.9600 .
C32 H32C 0.9600 .
C33 C34 1.71(4) .
C34 H34A 0.9600 .
C34 H34B 0.9600 .
C34 H34C 0.9600 .
C35 H35A 0.9600 .
C35 H35B 0.9600 .
C35 H35C 0.9600 .
C36 H36A 0.9600 .
C36 H36B 0.9600 .
C36 H36C 0.9600 .
C37 C38 1.487(12) .
C37 C39 1.61(3) .
C38 H38A 0.9600 .
C38 H38B 0.9600 .
C38 H38C 0.9600 .
C39 H39A 0.9600 .
C39 H39B 0.9600 .
C39 H39C 0.9600 .
C40 H40A 0.9600 .
C40 H40B 0.9600 .
C40 H40C 0.9600 .
C41 H41A 0.9600 .
C41 H41B 0.9600 .
C41 H41C 0.9600 .
C42 H42A 0.9600 .
C42 H42B 0.9600 .
C42 H42C 0.9600 .
C43 H43A 0.9600 .
C43 H43B 0.9600 .
C43 H43C 0.9600 .
C44 C45 1.59(3) .
C45 H45A 0.9600 .
C45 H45B 0.9600 .
C45 H45C 0.9600 .
C46 H46A 0.9600 .
C46 H46B 0.9600 .
C46 H46C 0.9600 .
C47 H47D 0.9600 .
C47 H47E 0.9600 .
C47 H47F 0.9600 .
C47 H47A 0.9600 .
C47 H47B 0.9600 .
C47 H47C 0.9600 .
C48 H48A 0.9600 .
C48 H48B 0.9600 .
C48 H48C 0.9600 .
C49 C50 1.48(3) .
C50 H50A 0.9600 .
C50 H50B 0.9600 .
C50 H50C 0.9600 .
